data_4501259
loop_
_publ_author_name
'Liu, Xinfang'
'Oh, Minhak'
'Lah, Myoung Soo'

_publ_section_title
;
 Adsorbate Selectivity of Isoreticular Microporous Metal--Organic
 Frameworks with Similar Static Pore Dimensions
;
_journal_issue 11
_journal_name_full 'Crystal Growth &amp; Design'
_journal_page_first 5064
_journal_paper_doi 10.1021/cg200983y
_journal_volume 11
_journal_year 2011
_chemical_formula_sum 'C14 H10 Cu N2 O4'
_chemical_formula_weight 333.78
_chemical_name_systematic
; 
 ? 
;
_space_group_IT_number 167
_symmetry_cell_setting trigonal
_symmetry_space_group_name_Hall '-R 3 2"c'
_symmetry_space_group_name_H-M 'R -3 c :H'
_atom_sites_solution_hydrogens geom
_atom_sites_solution_primary direct
_atom_sites_solution_secondary difmap
_audit_creation_method SHELXL-97
_cell_angle_alpha 90.00
_cell_angle_beta 90.00
_cell_angle_gamma 120.00
_cell_formula_units_Z 36
_cell_length_a 18.621(3)
_cell_length_b 18.621(3)
_cell_length_c 69.793(14)
_cell_measurement_reflns_used 59496
_cell_measurement_temperature 99(2)
_cell_measurement_theta_max 29.99
_cell_measurement_theta_min 1.94
_cell_volume 20958(6)
_computing_cell_refinement 'Bruker SAINT'
_computing_data_collection 'Bruker SMART'
_computing_data_reduction 'Bruker SAINT'
_computing_molecular_graphics ORTEP3
_computing_publication_material WinGX
_computing_structure_refinement 'Bruker SHELXTL'
_computing_structure_solution 'WinGX SIR-92'
_diffrn_ambient_temperature 99(2)
_diffrn_measured_fraction_theta_full 0.998
_diffrn_measured_fraction_theta_max 0.998
_diffrn_measurement_device_type 'CCD area detector'
_diffrn_measurement_method 'phi scans'
_diffrn_radiation_monochromator 'Si(111) double crystal monochromator'
_diffrn_radiation_source 'bending magnet 6B MX beamline'
_diffrn_radiation_type synchrotron
_diffrn_radiation_wavelength 0.80000
_diffrn_reflns_av_R_equivalents 0.0565
_diffrn_reflns_av_sigmaI/netI 0.0244
_diffrn_reflns_limit_h_max 23
_diffrn_reflns_limit_h_min -23
_diffrn_reflns_limit_k_max 23
_diffrn_reflns_limit_k_min -23
_diffrn_reflns_limit_l_max 86
_diffrn_reflns_limit_l_min -86
_diffrn_reflns_number 42746
_diffrn_reflns_theta_full 29.99
_diffrn_reflns_theta_max 29.99
_diffrn_reflns_theta_min 1.94
_exptl_absorpt_coefficient_mu 0.948
_exptl_absorpt_correction_T_max 0.9721
_exptl_absorpt_correction_T_min 0.7327
_exptl_absorpt_correction_type multi-scan
_exptl_absorpt_process_details 'HKL2000 Scalepack'
_exptl_crystal_colour green
_exptl_crystal_density_diffrn 0.952
_exptl_crystal_density_method 'not measured'
_exptl_crystal_description 'hexagonal plate'
_exptl_crystal_F_000 6084
_exptl_crystal_size_max 0.35
_exptl_crystal_size_mid 0.23
_exptl_crystal_size_min 0.03
_platon_squeeze_details ' ?'
_refine_diff_density_max 1.778
_refine_diff_density_min -0.787
_refine_diff_density_rms 0.131
_refine_ls_extinction_coef 0.00117(14)
_refine_ls_extinction_expression Fc^*^=kFc[1+0.001xFc^2^\l^3^/sin(2\q)]^-1/4^
_refine_ls_extinction_method SHELXL
_refine_ls_goodness_of_fit_ref 1.072
_refine_ls_hydrogen_treatment constr
_refine_ls_matrix_type full
_refine_ls_number_parameters 227
_refine_ls_number_reflns 4766
_refine_ls_number_restraints 1
_refine_ls_restrained_S_all 1.073
_refine_ls_R_factor_all 0.0785
_refine_ls_R_factor_gt 0.0734
_refine_ls_shift/su_max 0.001
_refine_ls_shift/su_mean 0.000
_refine_ls_structure_factor_coef Fsqd
_refine_ls_weighting_details 'calc w=1/[\s^2^(Fo^2^)+(0.1663P)^2^+17.4466P] where P=(Fo^2^+2Fc^2^)/3'
_refine_ls_weighting_scheme calc
_refine_ls_wR_factor_gt 0.2157
_refine_ls_wR_factor_ref 0.2209
_reflns_number_gt 4134
_reflns_number_total 4766
_reflns_threshold_expression >2sigma(I)
_cod_data_source_file cg200983y_si_002.cif
_cod_data_source_block 3
_cod_depositor_comments
;
The following automatic conversions were performed:

'_exptl_absorpt_correction_type' value 'Multi-scans' was replaced
with the value 'multi-scan' as specified in the replacement file
'src/cod-tools/trunk/data/replacement-values/replacement_values.lst'.

Automatic conversion script
Id: cif_fix_values 5376 2017-05-30 11:51:03Z andrius 
;
_cod_original_cell_volume 20957(6)
_cod_original_sg_symbol_H-M R-3C
_cod_database_code 4501259

loop_
_symmetry_equiv_pos_as_xyz
'x, y, z'
'-y, x-y, z'
'-x+y, -x, z'
'y, x, -z+1/2'
'x-y, -y, -z+1/2'
'-x, -x+y, -z+1/2'
'x+2/3, y+1/3, z+1/3'
'-y+2/3, x-y+1/3, z+1/3'
'-x+y+2/3, -x+1/3, z+1/3'
'y+2/3, x+1/3, -z+5/6'
'x-y+2/3, -y+1/3, -z+5/6'
'-x+2/3, -x+y+1/3, -z+5/6'
'x+1/3, y+2/3, z+2/3'
'-y+1/3, x-y+2/3, z+2/3'
'-x+y+1/3, -x+2/3, z+2/3'
'y+1/3, x+2/3, -z+7/6'
'x-y+1/3, -y+2/3, -z+7/6'
'-x+1/3, -x+y+2/3, -z+7/6'
'-x, -y, -z'
'y, -x+y, -z'
'x-y, x, -z'
'-y, -x, z-1/2'
'-x+y, y, z-1/2'
'x, x-y, z-1/2'
'-x+2/3, -y+1/3, -z+1/3'
'y+2/3, -x+y+1/3, -z+1/3'
'x-y+2/3, x+1/3, -z+1/3'
'-y+2/3, -x+1/3, z-1/6'
'-x+y+2/3, y+1/3, z-1/6'
'x+2/3, x-y+1/3, z-1/6'
'-x+1/3, -y+2/3, -z+2/3'
'y+1/3, -x+y+2/3, -z+2/3'
'x-y+1/3, x+2/3, -z+2/3'
'-y+1/3, -x+2/3, z+1/6'
'-x+y+1/3, y+2/3, z+1/6'
'x+1/3, x-y+2/3, z+1/6'

loop_
_atom_site_label
_atom_site_type_symbol
_atom_site_fract_x
_atom_site_fract_y
_atom_site_fract_z
_atom_site_U_iso_or_equiv
_atom_site_adp_type
_atom_site_occupancy
_atom_site_symmetry_multiplicity
_atom_site_calc_flag
_atom_site_refinement_flags
_atom_site_disorder_assembly
_atom_site_disorder_group
Cu1 Cu 1.17582(3) 0.38052(2) 0.067821(5) 0.0464(2) Uani 1 1 d . . .
O1 O 1.13686(16) 0.44606(14) 0.08092(3) 0.0592(6) Uani 1 1 d . . .
O2 O 1.09462(19) 0.36677(15) 0.10734(4) 0.0627(7) Uani 1 1 d . . .
O3 O 1.16107(17) 0.71905(15) 0.08194(4) 0.0615(7) Uani 1 1 d . . .
O4 O 1.1218(2) 0.75986(17) 0.10807(4) 0.0669(7) Uani 1 1 d . . .
N2 N 0.88464(17) 0.4629(2) 0.20809(4) 0.0664(9) Uani 1 1 d . . .
C1 C 1.1080(2) 0.42944(19) 0.09792(5) 0.0529(8) Uani 1 1 d . . .
C2 C 1.0878(2) 0.4900(2) 0.10696(5) 0.0573(8) Uani 1 1 d . . .
C3 C 1.1159(2) 0.5671(2) 0.09837(5) 0.0524(8) Uani 1 1 d . . .
H3 H 1.1456 0.5803 0.0866 0.063 Uiso 1 1 calc R . .
C4 C 1.0997(2) 0.6246(2) 0.10722(5) 0.0594(9) Uani 1 1 d . . .
C5 C 1.0544(3) 0.6039(3) 0.12426(6) 0.0737(12) Uani 1 1 d . A .
H5 H 1.0444 0.6437 0.1304 0.088 Uiso 1 1 calc R . .
C6 C 1.0238(3) 0.5258(3) 0.13244(7) 0.0779(12) Uani 1 1 d . . .
C7 C 1.0420(3) 0.4697(3) 0.12386(6) 0.0718(11) Uani 1 1 d . A .
H7 H 1.0230 0.4169 0.1296 0.086 Uiso 1 1 calc R . .
C8 C 1.1303(2) 0.7072(2) 0.09842(5) 0.0558(8) Uani 1 1 d . . .
N1 N 0.9763(4) 0.5060(3) 0.14915(8) 0.1054(16) Uani 0.50 1 d P A 1
H1N H 0.9762 0.5473 0.1553 0.127 Uiso 0.50 1 calc PR A 1
C9 C 0.9318(6) 0.4317(6) 0.15665(11) 0.074(2) Uani 0.50 1 d P A 1
H9A H 0.9685 0.4102 0.1607 0.088 Uiso 0.50 1 calc PR A 1
H9B H 0.8923 0.3933 0.1470 0.088 Uiso 0.50 1 calc PR A 1
C10 C 0.8846(6) 0.4365(6) 0.17384(12) 0.071(2) Uani 0.50 1 d P A 1
C11 C 0.9196(5) 0.4474(5) 0.19185(10) 0.0535(16) Uani 0.50 1 d P A 1
H11 H 0.9687 0.4442 0.1933 0.064 Uiso 0.50 1 calc PR A 1
C12 C 0.814(2) 0.437(3) 0.1721(4) 0.30(3) Uani 0.50 1 d P A 1
H12 H 0.7885 0.4261 0.1599 0.364 Uiso 0.50 1 calc PR A 1
N12 N 0.9763(4) 0.5060(3) 0.14915(8) 0.1054(16) Uani 0.50 1 d PD A 2
H12N H 0.9682 0.4610 0.1552 0.127 Uiso 0.50 1 calc PR A 2
C92 C 0.9429(9) 0.5450(12) 0.15684(16) 0.149(7) Uani 0.50 1 d PD A 2
H92A H 0.9070 0.5499 0.1471 0.178 Uiso 0.50 1 calc PR A 2
H92B H 0.9877 0.6018 0.1599 0.178 Uiso 0.50 1 calc PR A 2
C102 C 0.8923(7) 0.5087(9) 0.17458(14) 0.098(3) Uani 0.50 1 d P A 2
C112 C 0.9274(5) 0.5008(7) 0.19173(12) 0.071(2) Uani 0.50 1 d P A 2
H112 H 0.9859 0.5238 0.1920 0.085 Uiso 0.50 1 calc PR A 2
C122 C 0.8120(12) 0.471(2) 0.1745(2) 0.197(16) Uani 0.50 1 d P A 2
H122 H 0.7835 0.4573 0.1626 0.236 Uiso 0.50 1 calc PR A 2
C13 C 0.7706(4) 0.4533(6) 0.18979(10) 0.146(3) Uani 1 1 d . . .
H13 H 0.7243 0.4615 0.1888 0.176 Uiso 1 1 calc R A 1
C14 C 0.8093(3) 0.4544(4) 0.20687(7) 0.0869(14) Uani 1 1 d . A .
H14 H 0.7801 0.4487 0.2185 0.104 Uiso 1 1 calc R . .

loop_
_atom_site_aniso_label
_atom_site_aniso_U_11
_atom_site_aniso_U_22
_atom_site_aniso_U_33
_atom_site_aniso_U_23
_atom_site_aniso_U_13
_atom_site_aniso_U_12
Cu1 0.0542(3) 0.0292(3) 0.0492(3) 0.00186(13) 0.00096(15) 0.01590(19)
O1 0.0784(17) 0.0442(12) 0.0581(13) 0.0033(10) 0.0068(12) 0.0330(12)
O2 0.0837(18) 0.0464(13) 0.0609(13) 0.0066(11) 0.0127(13) 0.0347(13)
O3 0.0803(17) 0.0509(13) 0.0648(14) 0.0028(11) 0.0123(13) 0.0414(13)
O4 0.092(2) 0.0597(15) 0.0659(15) 0.0050(12) 0.0159(14) 0.0508(15)
N2 0.0343(14) 0.098(2) 0.0487(15) -0.0006(15) -0.0048(11) 0.0190(15)
C1 0.0603(19) 0.0343(14) 0.0588(18) 0.0007(13) 0.0042(15) 0.0198(14)
C2 0.066(2) 0.0454(17) 0.0625(19) 0.0015(14) 0.0049(16) 0.0294(16)
C3 0.0555(19) 0.0476(17) 0.0569(18) -0.0015(13) 0.0034(14) 0.0278(15)
C4 0.069(2) 0.055(2) 0.065(2) 0.0040(16) 0.0066(17) 0.0394(18)
C5 0.098(3) 0.061(2) 0.073(2) 0.0036(19) 0.022(2) 0.048(2)
C6 0.099(3) 0.069(3) 0.071(3) 0.012(2) 0.025(2) 0.045(3)
C7 0.093(3) 0.056(2) 0.068(2) 0.0104(18) 0.019(2) 0.038(2)
C8 0.062(2) 0.059(2) 0.0597(19) -0.0003(15) 0.0018(15) 0.0402(17)
N1 0.129(4) 0.090(3) 0.101(3) 0.015(3) 0.054(3) 0.057(3)
C9 0.089(6) 0.071(5) 0.051(4) 0.002(4) 0.008(4) 0.033(5)
C10 0.070(5) 0.071(5) 0.056(4) 0.008(4) 0.013(4) 0.023(4)
C11 0.053(4) 0.059(4) 0.047(3) 0.004(3) -0.002(3) 0.027(3)
C12 0.089(16) 0.56(7) 0.102(13) -0.11(2) -0.008(11) 0.05(2)
N12 0.129(4) 0.090(3) 0.101(3) 0.015(3) 0.054(3) 0.057(3)
C92 0.122(11) 0.27(2) 0.074(7) 0.027(10) 0.019(7) 0.115(13)
C102 0.095(8) 0.136(10) 0.067(5) 0.013(6) 0.013(5) 0.060(8)
C112 0.055(4) 0.108(7) 0.054(4) 0.009(5) 0.010(3) 0.045(5)
C122 0.057(8) 0.36(4) 0.060(8) 0.097(16) -0.005(6) 0.025(13)
C13 0.082(4) 0.197(8) 0.126(5) 0.043(5) -0.028(4) 0.044(5)
C14 0.053(2) 0.118(4) 0.078(3) 0.006(3) -0.007(2) 0.033(2)

loop_
_atom_type_symbol
_atom_type_description
_atom_type_scat_dispersion_real
_atom_type_scat_dispersion_imag
_atom_type_scat_source
C C 0.0033 0.0016 'International Tables Vol C Tables 4.2.6.8 and 6.1.1.4'
H H 0.0000 0.0000 'International Tables Vol C Tables 4.2.6.8 and 6.1.1.4'
N N 0.0061 0.0033 'International Tables Vol C Tables 4.2.6.8 and 6.1.1.4'
O O 0.0106 0.0060 'International Tables Vol C Tables 4.2.6.8 and 6.1.1.4'
Cu Cu 0.3201 1.2651 'International Tables Vol C Tables 4.2.6.8 and 6.1.1.4'

loop_
_geom_angle_atom_site_label_1
_geom_angle_atom_site_label_2
_geom_angle_atom_site_label_3
_geom_angle
_geom_angle_site_symmetry_1
_geom_angle_site_symmetry_3
O1 Cu1 O4 170.59(11) . 18_754
O1 Cu1 O3 88.51(12) . 2_755
O4 Cu1 O3 89.21(13) 18_754 2_755
O1 Cu1 O2 91.01(12) . 17_554
O4 Cu1 O2 88.92(14) 18_754 17_554
O3 Cu1 O2 165.51(10) 2_755 17_554
O1 Cu1 N2 95.10(12) . 28_665
O4 Cu1 N2 94.30(12) 18_754 28_665
O3 Cu1 N2 102.07(11) 2_755 28_665
O2 Cu1 N2 92.40(12) 17_554 28_665
O1 Cu1 Cu1 85.85(7) . 17_554
O4 Cu1 Cu1 84.81(7) 18_754 17_554
O3 Cu1 Cu1 83.11(7) 2_755 17_554
O2 Cu1 Cu1 82.41(7) 17_554 17_554
N2 Cu1 Cu1 174.74(9) 28_665 17_554
C1 O1 Cu1 122.2(2) . .
C1 O2 Cu1 123.9(2) . 17_554
C8 O3 Cu1 124.0(2) . 3_775
C8 O4 Cu1 122.9(2) . 18_764
C14 N2 C112 108.4(5) . .
C14 N2 C11 119.5(4) . .
C112 N2 C11 39.2(5) . .
C14 N2 Cu1 122.8(3) . 34_665
C112 N2 Cu1 118.0(4) . 34_665
C11 N2 Cu1 117.5(4) . 34_665
O2 C1 O1 125.3(3) . .
O2 C1 C2 118.3(3) . .
O1 C1 C2 116.4(3) . .
C7 C2 C3 120.4(3) . .
C7 C2 C1 120.3(3) . .
C3 C2 C1 119.3(3) . .
C4 C3 C2 119.2(3) . .
C3 C4 C5 119.9(3) . .
C3 C4 C8 119.7(3) . .
C5 C4 C8 120.4(3) . .
C6 C5 C4 120.9(4) . .
C7 C6 C5 118.9(4) . .
C7 C6 N1 121.5(4) . .
C5 C6 N1 119.6(4) . .
C6 C7 C2 120.6(4) . .
O3 C8 O4 125.1(4) . .
O3 C8 C4 117.9(3) . .
O4 C8 C4 116.9(3) . .
C9 N1 C6 126.4(6) . .
N1 C9 C10 109.4(7) . .
C12 C10 C11 118.7(14) . .
C12 C10 C9 122.3(14) . .
C11 C10 C9 118.8(8) . .
C10 C11 N2 121.9(7) . .
C10 C12 C13 122(2) . .
C122 C102 C112 114.8(10) . .
C122 C102 C92 122.4(11) . .
C112 C102 C92 122.1(10) . .
N2 C112 C102 125.6(8) . .
C13 C122 C102 121.8(14) . .
C122 C13 C14 118.7(10) . .
C122 C13 C12 25(3) . .
C14 C13 C12 110.9(15) . .
N2 C14 C13 124.3(5) . .

loop_
_geom_bond_atom_site_label_1
_geom_bond_atom_site_label_2
_geom_bond_distance
_geom_bond_site_symmetry_2
Cu1 O1 1.933(2) .
Cu1 O4 1.946(3) 18_754
Cu1 O3 1.968(2) 2_755
Cu1 O2 1.989(3) 17_554
Cu1 N2 2.149(3) 28_665
Cu1 Cu1 2.6466(8) 17_554
O1 C1 1.276(4) .
O2 C1 1.251(4) .
O2 Cu1 1.989(3) 17_554
O3 C8 1.254(4) .
O3 Cu1 1.968(2) 3_775
O4 C8 1.264(4) .
O4 Cu1 1.946(3) 18_764
N2 C14 1.334(5) .
N2 C112 1.369(9) .
N2 C11 1.407(8) .
N2 Cu1 2.149(3) 34_665
C1 C2 1.494(5) .
C2 C7 1.394(5) .
C2 C3 1.395(5) .
C3 C4 1.392(4) .
C4 C5 1.396(5) .
C4 C8 1.480(5) .
C5 C6 1.392(6) .
C6 C7 1.385(6) .
C6 N1 1.397(6) .
N1 C9 1.314(10) .
C9 C10 1.517(11) .
C10 C12 1.32(4) .
C10 C11 1.383(11) .
C12 C13 1.59(4) .
C92 C102 1.497(15) .
C102 C122 1.30(2) .
C102 C112 1.406(14) .
C122 C13 1.26(2) .
C13 C14 1.387(7) .

loop_
_platon_squeeze_void_nr
_platon_squeeze_void_average_x
_platon_squeeze_void_average_y
_platon_squeeze_void_average_z
_platon_squeeze_void_volume
_platon_squeeze_void_count_electrons
1 0.000 0.000 0.000 501.6 80.7
2 -0.006 0.428 0.000 7307.7 776.6
3 0.000 0.000 0.500 501.6 80.7
4 0.333 0.667 0.167 502.8 81.0
5 0.333 0.667 0.667 502.7 81.0
6 0.667 0.333 0.333 502.5 80.9
7 0.667 0.333 0.833 502.7 81.0
